data_4105022
loop_
_publ_author_name
'Kevin D. Atkinson'
'Michael J. Cowley'
'Paul I. P. Elliott'
'Simon B. Duckett'
'Gary G. R. Green'
'Joaqu\'in L\'opez-Serrano'
'Adrian C. Whitwood'

_publ_contact_author_address
;Department of Chemistry,
University of York,
Heslington,
York, YO10 5DD.
UK.
;
_publ_contact_author_email sbd3@york.ac.uk
_publ_contact_author_name 'Prof Simon B Duckett'
_publ_section_title
;
 Spontaneous Transfer of Parahydrogen Derived Spin Order to Pyridine at
 Low Magnetic Field
;
_journal_name_full 'Journal of the American Chemical Society'
_journal_page_first 13362
_journal_page_last 13368
_journal_paper_doi 10.1021/ja903601p
_journal_volume 131
_journal_year 2009
_chemical_formula_moiety 'C33 H50 Ir N3 P, B F4'
_chemical_formula_sum 'C33 H50 B F4 Ir N3 P'
_chemical_formula_weight 798.74
_chemical_name_systematic
; 
 ? 
;
_space_group_IT_number 2
_symmetry_cell_setting triclinic
_symmetry_space_group_name_Hall '-P 1'
_symmetry_space_group_name_H-M 'P -1'
_atom_sites_solution_hydrogens geom
_atom_sites_solution_primary direct
_atom_sites_solution_secondary difmap
_audit_creation_method SHELXL-97
_cell_angle_alpha 95.5650(10)
_cell_angle_beta 96.4400(10)
_cell_angle_gamma 110.9510(10)
_cell_formula_units_Z 2
_cell_length_a 9.9232(5)
_cell_length_b 10.3821(5)
_cell_length_c 18.0076(8)
_cell_measurement_reflns_used 5284
_cell_measurement_temperature 110(2)
_cell_measurement_theta_max 28.28
_cell_measurement_theta_min 2.23
_cell_volume 1702.73(14)
_computing_cell_refinement 'Bruker SMART'
_computing_data_collection 'Bruker SMART'
_computing_data_reduction 'Bruker SAINT'
_computing_molecular_graphics 'Bruker SHELXTL'
_computing_publication_material 'Bruker SHELXTL'
_computing_structure_refinement 'SHELXL-97 (Sheldrick, 1997)'
_computing_structure_solution 'SHELXS-97 (Sheldrick, 1997)'
_diffrn_ambient_temperature 110(2)
_diffrn_measured_fraction_theta_full 0.991
_diffrn_measured_fraction_theta_max 0.991
_diffrn_measurement_device_type 'CCD area detector'
_diffrn_measurement_method 'phi and omega scans'
_diffrn_radiation_monochromator graphite
_diffrn_radiation_source 'fine-focus sealed tube'
_diffrn_radiation_type MoK\a
_diffrn_radiation_wavelength 0.71073
_diffrn_reflns_av_R_equivalents 0.0181
_diffrn_reflns_av_sigmaI/netI 0.0267
_diffrn_reflns_limit_h_max 13
_diffrn_reflns_limit_h_min -13
_diffrn_reflns_limit_k_max 13
_diffrn_reflns_limit_k_min -13
_diffrn_reflns_limit_l_max 24
_diffrn_reflns_limit_l_min -23
_diffrn_reflns_number 17642
_diffrn_reflns_theta_full 28.30
_diffrn_reflns_theta_max 28.30
_diffrn_reflns_theta_min 2.12
_exptl_absorpt_coefficient_mu 4.016
_exptl_absorpt_correction_T_max 0.786
_exptl_absorpt_correction_T_min 0.656
_exptl_absorpt_correction_type multi-scan
_exptl_absorpt_process_details 'SADABS v2.10; (Sheldrick)'
_exptl_crystal_colour colourless
_exptl_crystal_density_diffrn 1.558
_exptl_crystal_description block
_exptl_crystal_F_000 804
_exptl_crystal_size_max 0.17
_exptl_crystal_size_mid 0.12
_exptl_crystal_size_min 0.06
_refine_diff_density_max 1.594
_refine_diff_density_min -0.629
_refine_diff_density_rms 0.087
_refine_ls_extinction_method none
_refine_ls_goodness_of_fit_ref 1.011
_refine_ls_hydrogen_treatment mixed
_refine_ls_matrix_type full
_refine_ls_number_parameters 433
_refine_ls_number_reflns 8390
_refine_ls_number_restraints 0
_refine_ls_restrained_S_all 1.011
_refine_ls_R_factor_all 0.0237
_refine_ls_R_factor_gt 0.0211
_refine_ls_shift/su_max 0.004
_refine_ls_shift/su_mean 0.000
_refine_ls_structure_factor_coef Fsqd
_refine_ls_weighting_details 'calc w=1/[\s^2^(Fo^2^)+(0.0230P)^2^+1.3952P] where P=(Fo^2^+2Fc^2^)/3'
_refine_ls_weighting_scheme calc
_refine_ls_wR_factor_gt 0.0478
_refine_ls_wR_factor_ref 0.0488
_reflns_number_gt 7812
_reflns_number_total 8390
_reflns_threshold_expression >2sigma(I)
_cod_data_source_file ja903601p_si_001.cif
_cod_data_source_block sbd0807m
_cod_database_code 4105022

loop_
_symmetry_equiv_pos_as_xyz
'x, y, z'
'-x, -y, -z'

loop_
_atom_site_label
_atom_site_type_symbol
_atom_site_fract_x
_atom_site_fract_y
_atom_site_fract_z
_atom_site_U_iso_or_equiv
_atom_site_adp_type
_atom_site_occupancy
_atom_site_symmetry_multiplicity
_atom_site_calc_flag
_atom_site_refinement_flags
_atom_site_disorder_assembly
_atom_site_disorder_group
C1 C 0.4978(4) 0.7815(3) 0.67931(17) 0.0375(7) Uani 1 1 d . . .
H1 H 0.5416 0.8350 0.7276 0.045 Uiso 1 1 calc R . .
C2 C 0.4292(4) 0.8363(4) 0.6274(2) 0.0486(9) Uani 1 1 d . . .
H2 H 0.4248 0.9255 0.6404 0.058 Uiso 1 1 calc R . .
C3 C 0.3675(3) 0.7621(4) 0.5574(2) 0.0484(9) Uani 1 1 d . . .
H3 H 0.3218 0.7993 0.5205 0.058 Uiso 1 1 calc R . .
C4 C 0.3731(4) 0.6323(4) 0.54152(19) 0.0476(9) Uani 1 1 d . . .
H4 H 0.3299 0.5776 0.4935 0.057 Uiso 1 1 calc R . .
C5 C 0.4420(3) 0.5818(3) 0.59592(16) 0.0355(6) Uani 1 1 d . . .
H5 H 0.4443 0.4914 0.5843 0.043 Uiso 1 1 calc R . .
C6 C 0.3516(3) 0.3423(3) 0.72074(16) 0.0306(6) Uani 1 1 d . . .
H6 H 0.3360 0.4003 0.7603 0.037 Uiso 1 1 calc R . .
C7 C 0.2352(3) 0.2232(3) 0.68606(18) 0.0401(7) Uani 1 1 d . . .
H7 H 0.1426 0.1999 0.7023 0.048 Uiso 1 1 calc R . .
C8 C 0.2552(3) 0.1387(3) 0.62751(18) 0.0401(7) Uani 1 1 d . . .
H8 H 0.1763 0.0582 0.6018 0.048 Uiso 1 1 calc R . .
C9 C 0.3924(3) 0.1741(3) 0.60744(16) 0.0345(6) Uani 1 1 d . . .
H9 H 0.4099 0.1172 0.5681 0.041 Uiso 1 1 calc R . .
C10 C 0.5052(3) 0.2943(3) 0.64546(14) 0.0273(5) Uani 1 1 d . . .
H10 H 0.5997 0.3168 0.6316 0.033 Uiso 1 1 calc R . .
C11 C 0.8095(3) 0.7261(2) 0.61980(14) 0.0230(5) Uani 1 1 d . . .
H11 H 0.7579 0.7859 0.6293 0.028 Uiso 1 1 calc R . .
C12 C 0.9064(3) 0.7574(3) 0.56885(14) 0.0256(5) Uani 1 1 d . . .
H12 H 0.9182 0.8351 0.5428 0.031 Uiso 1 1 calc R . .
C13 C 0.9862(3) 0.6740(3) 0.55615(14) 0.0272(5) Uani 1 1 d . . .
H13 H 1.0548 0.6942 0.5220 0.033 Uiso 1 1 calc R . .
C14 C 0.9634(3) 0.5606(3) 0.59458(14) 0.0247(5) Uani 1 1 d . . .
H14 H 1.0170 0.5020 0.5875 0.030 Uiso 1 1 calc R . .
C15 C 0.8621(3) 0.5337(2) 0.64327(13) 0.0197(4) Uani 1 1 d . . .
H15 H 0.8461 0.4545 0.6685 0.024 Uiso 1 1 calc R . .
C16 C 0.7646(3) 0.6609(2) 0.93156(12) 0.0182(4) Uani 1 1 d . . .
H16 H 0.6564 0.6242 0.9308 0.022 Uiso 1 1 calc R . .
C17 C 0.8094(3) 0.8198(3) 0.93669(14) 0.0260(5) Uani 1 1 d . . .
H17A H 0.9173 0.8649 0.9442 0.031 Uiso 1 1 calc R . .
H17B H 0.7700 0.8425 0.8889 0.031 Uiso 1 1 calc R . .
C18 C 0.7507(3) 0.8756(3) 1.00264(15) 0.0310(6) Uani 1 1 d . . .
H18A H 0.7821 0.9781 1.0060 0.037 Uiso 1 1 calc R . .
H18B H 0.6426 0.8352 0.9931 0.037 Uiso 1 1 calc R . .
C19 C 0.8054(3) 0.8398(3) 1.07725(14) 0.0272(5) Uani 1 1 d . . .
H19A H 0.7585 0.8699 1.1177 0.033 Uiso 1 1 calc R . .
H19B H 0.9122 0.8911 1.0905 0.033 Uiso 1 1 calc R . .
C20 C 0.7714(3) 0.6835(3) 1.07278(14) 0.0253(5) Uani 1 1 d . . .
H20A H 0.6644 0.6335 1.0677 0.030 Uiso 1 1 calc R . .
H20B H 0.8172 0.6652 1.1203 0.030 Uiso 1 1 calc R . .
C21 C 0.8275(3) 0.6275(3) 1.00589(13) 0.0217(5) Uani 1 1 d . . .
H21A H 0.7987 0.5253 1.0032 0.026 Uiso 1 1 calc R . .
H21B H 0.9355 0.6701 1.0134 0.026 Uiso 1 1 calc R . .
C22 C 0.7690(2) 0.3981(2) 0.86328(13) 0.0166(4) Uani 1 1 d . . .
H22 H 0.8394 0.4112 0.9103 0.020 Uiso 1 1 calc R . .
C23 C 0.6144(3) 0.3177(2) 0.88082(14) 0.0207(5) Uani 1 1 d . . .
H23A H 0.5930 0.3736 0.9223 0.025 Uiso 1 1 calc R . .
H23B H 0.5410 0.3030 0.8356 0.025 Uiso 1 1 calc R . .
C24 C 0.6032(3) 0.1765(2) 0.90374(15) 0.0241(5) Uani 1 1 d . . .
H24A H 0.6693 0.1917 0.9519 0.029 Uiso 1 1 calc R . .
H24B H 0.5021 0.1249 0.9119 0.029 Uiso 1 1 calc R . .
C25 C 0.6438(3) 0.0897(2) 0.84316(15) 0.0239(5) Uani 1 1 d . . .
H25A H 0.5713 0.0659 0.7966 0.029 Uiso 1 1 calc R . .
H25B H 0.6409 0.0015 0.8609 0.029 Uiso 1 1 calc R . .
C26 C 0.7962(3) 0.1686(2) 0.82535(14) 0.0219(5) Uani 1 1 d . . .
H26A H 0.8173 0.1121 0.7840 0.026 Uiso 1 1 calc R . .
H26B H 0.8700 0.1840 0.8705 0.026 Uiso 1 1 calc R . .
C27 C 0.8066(3) 0.3092(2) 0.80181(13) 0.0195(4) Uani 1 1 d . . .
H27A H 0.7385 0.2933 0.7543 0.023 Uiso 1 1 calc R . .
H27B H 0.9070 0.3601 0.7923 0.023 Uiso 1 1 calc R . .
C28 C 0.9871(2) 0.6460(2) 0.83051(13) 0.0182(4) Uani 1 1 d . . .
H28 H 0.9935 0.5869 0.7848 0.022 Uiso 1 1 calc R . .
C29 C 1.0955(3) 0.6305(3) 0.89382(14) 0.0247(5) Uani 1 1 d . . .
H29A H 1.1048 0.6953 0.9399 0.030 Uiso 1 1 calc R . .
H29B H 1.0582 0.5343 0.9060 0.030 Uiso 1 1 calc R . .
C30 C 1.2459(3) 0.6624(3) 0.86937(16) 0.0284(5) Uani 1 1 d . . .
H30A H 1.3149 0.6545 0.9112 0.034 Uiso 1 1 calc R . .
H30B H 1.2378 0.5932 0.8255 0.034 Uiso 1 1 calc R . .
C31 C 1.3047(3) 0.8087(3) 0.84805(16) 0.0298(6) Uani 1 1 d . . .
H31A H 1.3242 0.8783 0.8936 0.036 Uiso 1 1 calc R . .
H31B H 1.3982 0.8243 0.8289 0.036 Uiso 1 1 calc R . .
C32 C 1.1965(3) 0.8292(3) 0.78774(15) 0.0288(6) Uani 1 1 d . . .
H32A H 1.1869 0.7680 0.7401 0.035 Uiso 1 1 calc R . .
H32B H 1.2345 0.9270 0.7780 0.035 Uiso 1 1 calc R . .
C33 C 1.0455(3) 0.7955(2) 0.81181(15) 0.0244(5) Uani 1 1 d . . .
H33A H 0.9769 0.8054 0.7705 0.029 Uiso 1 1 calc R . .
H33B H 1.0529 0.8621 0.8567 0.029 Uiso 1 1 calc R . .
Ir1 Ir 0.641043(9) 0.595379(9) 0.744095(5) 0.01714(3) Uani 1 1 d . . .
H1A H 0.544(3) 0.593(3) 0.8043(16) 0.028(8) Uiso 1 1 d . . .
H1B H 0.729(3) 0.746(3) 0.7673(15) 0.019(7) Uiso 1 1 d . . .
N1 N 0.5053(2) 0.6544(2) 0.66402(12) 0.0240(4) Uani 1 1 d . . .
N2 N 0.4861(2) 0.3798(2) 0.70093(11) 0.0220(4) Uani 1 1 d . . .
N3 N 0.7843(2) 0.6150(2) 0.65687(11) 0.0182(4) Uani 1 1 d . . .
P1 P 0.79076(6) 0.57461(6) 0.84120(3) 0.01523(11) Uani 1 1 d . . .
B1 B 0.8307(4) 0.1183(4) 0.60413(18) 0.0310(7) Uani 1 1 d . . .
F1 F 0.6993(8) 0.1305(9) 0.6129(3) 0.0536(17) Uani 0.67(3) 1 d P A 1
F2 F 0.9371(8) 0.2568(7) 0.6233(4) 0.0483(14) Uani 0.67(3) 1 d P A 1
F3 F 0.8815(12) 0.0483(17) 0.6569(9) 0.0304(16) Uani 0.67(3) 1 d P A 1
F4 F 0.8297(12) 0.0666(11) 0.5328(6) 0.0453(18) Uani 0.67(3) 1 d P A 1
F1A F 0.6758(12) 0.055(4) 0.5859(19) 0.105(11) Uani 0.33(3) 1 d P A 2
F2A F 0.878(4) 0.2505(18) 0.6122(8) 0.061(6) Uani 0.33(3) 1 d P A 2
F3A F 0.843(3) 0.040(3) 0.6567(16) 0.027(3) Uani 0.33(3) 1 d P A 2
F4A F 0.874(3) 0.068(2) 0.5344(13) 0.044(4) Uani 0.33(3) 1 d P A 2

loop_
_atom_site_aniso_label
_atom_site_aniso_U_11
_atom_site_aniso_U_22
_atom_site_aniso_U_33
_atom_site_aniso_U_23
_atom_site_aniso_U_13
_atom_site_aniso_U_12
C1 0.0492(18) 0.0499(18) 0.0314(15) 0.0105(13) 0.0105(13) 0.0377(16)
C2 0.060(2) 0.065(2) 0.050(2) 0.0277(17) 0.0191(17) 0.0490(19)
C3 0.0351(16) 0.076(3) 0.0462(19) 0.0360(18) 0.0053(14) 0.0284(17)
C4 0.0376(17) 0.060(2) 0.0330(17) 0.0175(15) -0.0132(13) 0.0068(15)
C5 0.0360(15) 0.0353(15) 0.0296(15) 0.0063(12) -0.0064(12) 0.0096(12)
C6 0.0210(12) 0.0351(14) 0.0315(14) 0.0027(11) 0.0005(10) 0.0071(11)
C7 0.0234(14) 0.0439(17) 0.0440(18) 0.0056(14) -0.0003(12) 0.0037(12)
C8 0.0367(16) 0.0308(15) 0.0373(17) 0.0003(12) -0.0105(13) 0.0003(12)
C9 0.0431(17) 0.0250(13) 0.0261(14) -0.0013(11) -0.0039(12) 0.0056(12)
C10 0.0304(13) 0.0237(12) 0.0231(12) 0.0031(10) -0.0006(10) 0.0059(10)
C11 0.0287(13) 0.0194(11) 0.0222(12) 0.0027(9) 0.0036(10) 0.0109(10)
C12 0.0317(13) 0.0230(12) 0.0210(12) 0.0064(10) 0.0059(10) 0.0077(10)
C13 0.0320(14) 0.0277(13) 0.0219(12) 0.0026(10) 0.0093(10) 0.0099(11)
C14 0.0304(13) 0.0254(12) 0.0214(12) -0.0001(10) 0.0066(10) 0.0142(11)
C15 0.0242(12) 0.0202(11) 0.0151(11) 0.0007(8) 0.0003(9) 0.0100(9)
C16 0.0209(11) 0.0185(11) 0.0154(10) 0.0003(8) 0.0023(8) 0.0084(9)
C17 0.0414(15) 0.0202(12) 0.0195(12) -0.0007(9) 0.0040(10) 0.0164(11)
C18 0.0463(16) 0.0295(14) 0.0245(13) -0.0018(10) 0.0034(11) 0.0250(13)
C19 0.0363(14) 0.0278(13) 0.0193(12) -0.0028(10) 0.0034(10) 0.0162(11)
C20 0.0314(13) 0.0292(13) 0.0160(11) 0.0007(9) 0.0054(10) 0.0123(11)
C21 0.0276(12) 0.0220(11) 0.0164(11) -0.0005(9) 0.0015(9) 0.0117(10)
C22 0.0170(10) 0.0134(10) 0.0190(11) 0.0010(8) 0.0011(8) 0.0059(8)
C23 0.0183(11) 0.0201(11) 0.0231(12) 0.0020(9) 0.0035(9) 0.0065(9)
C24 0.0198(11) 0.0196(11) 0.0301(13) 0.0056(10) 0.0042(10) 0.0032(9)
C25 0.0252(12) 0.0141(10) 0.0294(13) 0.0032(9) 0.0014(10) 0.0047(9)
C26 0.0245(12) 0.0176(11) 0.0247(12) 0.0004(9) 0.0026(9) 0.0101(9)
C27 0.0226(11) 0.0176(11) 0.0188(11) 0.0013(9) 0.0051(9) 0.0081(9)
C28 0.0196(11) 0.0170(10) 0.0175(11) 0.0023(8) 0.0039(8) 0.0060(9)
C29 0.0179(11) 0.0290(13) 0.0243(12) 0.0077(10) 0.0017(9) 0.0048(10)
C30 0.0173(12) 0.0301(13) 0.0365(15) 0.0067(11) 0.0045(10) 0.0067(10)
C31 0.0192(12) 0.0276(13) 0.0352(15) 0.0033(11) 0.0086(10) -0.0011(10)
C32 0.0297(14) 0.0217(12) 0.0305(14) 0.0062(10) 0.0100(11) 0.0023(10)
C33 0.0262(13) 0.0175(11) 0.0266(13) 0.0027(9) 0.0049(10) 0.0047(10)
Ir1 0.01915(5) 0.01868(5) 0.01422(5) 0.00039(3) 0.00077(3) 0.00886(3)
N1 0.0212(10) 0.0328(11) 0.0220(10) 0.0090(9) 0.0038(8) 0.0134(9)
N2 0.0217(10) 0.0225(10) 0.0194(10) 0.0029(8) -0.0021(8) 0.0069(8)
N3 0.0225(10) 0.0170(9) 0.0145(9) 0.0000(7) 0.0013(7) 0.0075(8)
P1 0.0170(3) 0.0139(3) 0.0143(3) 0.0007(2) 0.0015(2) 0.0058(2)
B1 0.0333(16) 0.0373(17) 0.0314(16) 0.0123(13) 0.0100(13) 0.0206(14)
F1 0.039(2) 0.075(4) 0.059(3) 0.004(2) 0.0097(17) 0.036(2)
F2 0.053(3) 0.0204(18) 0.068(3) 0.0084(16) -0.001(2) 0.0112(19)
F3 0.029(4) 0.029(2) 0.036(2) 0.0096(15) 0.000(3) 0.014(3)
F4 0.062(4) 0.053(3) 0.026(2) -0.0029(16) 0.006(3) 0.031(3)
F1A 0.023(4) 0.16(2) 0.139(17) 0.075(18) 0.019(6) 0.029(8)
F2A 0.141(17) 0.035(6) 0.035(5) 0.012(4) 0.023(7) 0.059(9)
F3A 0.035(9) 0.027(5) 0.024(4) 0.006(3) 0.000(7) 0.017(8)
F4A 0.074(11) 0.031(4) 0.035(5) 0.012(3) 0.031(7) 0.022(6)

loop_
_atom_type_symbol
_atom_type_description
_atom_type_scat_dispersion_real
_atom_type_scat_dispersion_imag
_atom_type_scat_source
C C 0.0033 0.0016 'International Tables Vol C Tables 4.2.6.8 and 6.1.1.4'
H H 0.0000 0.0000 'International Tables Vol C Tables 4.2.6.8 and 6.1.1.4'
B B 0.0013 0.0007 'International Tables Vol C Tables 4.2.6.8 and 6.1.1.4'
N N 0.0061 0.0033 'International Tables Vol C Tables 4.2.6.8 and 6.1.1.4'
F F 0.0171 0.0103 'International Tables Vol C Tables 4.2.6.8 and 6.1.1.4'
Ir Ir -1.4442 7.9887 'International Tables Vol C Tables 4.2.6.8 and 6.1.1.4'
P P 0.1023 0.0942 'International Tables Vol C Tables 4.2.6.8 and 6.1.1.4'

loop_
_geom_angle_atom_site_label_1
_geom_angle_atom_site_label_2
_geom_angle_atom_site_label_3
_geom_angle
N1 C1 C2 122.4(3)
N1 C1 H1 118.8
C2 C1 H1 118.8
C3 C2 C1 119.7(3)
C3 C2 H2 120.1
C1 C2 H2 120.1
C2 C3 C4 118.3(3)
C2 C3 H3 120.8
C4 C3 H3 120.8
C3 C4 C5 119.5(3)
C3 C4 H4 120.2
C5 C4 H4 120.2
N1 C5 C4 122.8(3)
N1 C5 H5 118.6
C4 C5 H5 118.6
N2 C6 C7 123.1(3)
N2 C6 H6 118.5
C7 C6 H6 118.5
C8 C7 C6 119.3(3)
C8 C7 H7 120.4
C6 C7 H7 120.4
C9 C8 C7 118.4(3)
C9 C8 H8 120.8
C7 C8 H8 120.8
C8 C9 C10 119.4(3)
C8 C9 H9 120.3
C10 C9 H9 120.3
N2 C10 C9 122.8(3)
N2 C10 H10 118.6
C9 C10 H10 118.6
N3 C11 C12 123.4(2)
N3 C11 H11 118.3
C12 C11 H11 118.3
C11 C12 C13 119.1(2)
C11 C12 H12 120.4
C13 C12 H12 120.4
C14 C13 C12 118.3(2)
C14 C13 H13 120.9
C12 C13 H13 120.9
C15 C14 C13 119.4(2)
C15 C14 H14 120.3
C13 C14 H14 120.3
N3 C15 C14 123.1(2)
N3 C15 H15 118.5
C14 C15 H15 118.5
C21 C16 C17 108.97(19)
C21 C16 P1 117.75(16)
C17 C16 P1 114.14(16)
C21 C16 H16 104.9
C17 C16 H16 104.9
P1 C16 H16 104.9
C18 C17 C16 110.1(2)
C18 C17 H17A 109.6
C16 C17 H17A 109.6
C18 C17 H17B 109.6
C16 C17 H17B 109.6
H17A C17 H17B 108.2
C19 C18 C17 111.6(2)
C19 C18 H18A 109.3
C17 C18 H18A 109.3
C19 C18 H18B 109.3
C17 C18 H18B 109.3
H18A C18 H18B 108.0
C18 C19 C20 111.4(2)
C18 C19 H19A 109.4
C20 C19 H19A 109.4
C18 C19 H19B 109.4
C20 C19 H19B 109.4
H19A C19 H19B 108.0
C19 C20 C21 111.9(2)
C19 C20 H20A 109.2
C21 C20 H20A 109.2
C19 C20 H20B 109.2
C21 C20 H20B 109.2
H20A C20 H20B 107.9
C20 C21 C16 110.63(19)
C20 C21 H21A 109.5
C16 C21 H21A 109.5
C20 C21 H21B 109.5
C16 C21 H21B 109.5
H21A C21 H21B 108.1
C27 C22 C23 109.97(18)
C27 C22 P1 113.58(16)
C23 C22 P1 112.16(15)
C27 C22 H22 106.9
C23 C22 H22 106.9
P1 C22 H22 106.9
C24 C23 C22 110.80(19)
C24 C23 H23A 109.5
C22 C23 H23A 109.5
C24 C23 H23B 109.5
C22 C23 H23B 109.5
H23A C23 H23B 108.1
C25 C24 C23 111.4(2)
C25 C24 H24A 109.4
C23 C24 H24A 109.4
C25 C24 H24B 109.4
C23 C24 H24B 109.4
H24A C24 H24B 108.0
C24 C25 C26 111.3(2)
C24 C25 H25A 109.4
C26 C25 H25A 109.4
C24 C25 H25B 109.4
C26 C25 H25B 109.4
H25A C25 H25B 108.0
C25 C26 C27 110.60(19)
C25 C26 H26A 109.5
C27 C26 H26A 109.5
C25 C26 H26B 109.5
C27 C26 H26B 109.5
H26A C26 H26B 108.1
C26 C27 C22 111.24(19)
C26 C27 H27A 109.4
C22 C27 H27A 109.4
C26 C27 H27B 109.4
C22 C27 H27B 109.4
H27A C27 H27B 108.0
C33 C28 C29 109.37(19)
C33 C28 P1 115.90(16)
C29 C28 P1 116.42(16)
C33 C28 H28 104.5
C29 C28 H28 104.5
P1 C28 H28 104.5
C30 C29 C28 110.5(2)
C30 C29 H29A 109.5
C28 C29 H29A 109.5
C30 C29 H29B 109.5
C28 C29 H29B 109.5
H29A C29 H29B 108.1
C31 C30 C29 110.9(2)
C31 C30 H30A 109.5
C29 C30 H30A 109.5
C31 C30 H30B 109.5
C29 C30 H30B 109.5
H30A C30 H30B 108.1
C32 C31 C30 111.3(2)
C32 C31 H31A 109.4
C30 C31 H31A 109.4
C32 C31 H31B 109.4
C30 C31 H31B 109.4
H31A C31 H31B 108.0
C31 C32 C33 111.8(2)
C31 C32 H32A 109.3
C33 C32 H32A 109.3
C31 C32 H32B 109.3
C33 C32 H32B 109.3
H32A C32 H32B 107.9
C32 C33 C28 110.2(2)
C32 C33 H33A 109.6
C28 C33 H33A 109.6
C32 C33 H33B 109.6
C28 C33 H33B 109.6
H33A C33 H33B 108.1
N1 Ir1 N3 85.44(7)
N1 Ir1 N2 84.61(8)
N3 Ir1 N2 97.56(7)
N1 Ir1 P1 168.63(6)
N3 Ir1 P1 98.85(5)
N2 Ir1 P1 105.12(5)
N1 Ir1 H1A 92.6(11)
N3 Ir1 H1A 175.9(11)
N2 Ir1 H1A 85.8(11)
P1 Ir1 H1A 82.5(11)
N1 Ir1 H1B 87.4(10)
N3 Ir1 H1B 83.7(10)
N2 Ir1 H1B 171.8(10)
P1 Ir1 H1B 82.6(10)
H1A Ir1 H1B 92.7(15)
C5 N1 C1 117.2(2)
C5 N1 Ir1 124.24(19)
C1 N1 Ir1 118.02(19)
C10 N2 C6 117.0(2)
C10 N2 Ir1 124.65(17)
C6 N2 Ir1 116.98(18)
C11 N3 C15 116.7(2)
C11 N3 Ir1 117.49(15)
C15 N3 Ir1 125.36(15)
C22 P1 C28 101.30(10)
C22 P1 C16 102.20(10)
C28 P1 C16 109.69(11)
C22 P1 Ir1 119.07(7)
C28 P1 Ir1 113.67(8)
C16 P1 Ir1 109.98(7)
F2A B1 F3A 127.0(17)
F2A B1 F4 110.2(7)
F3A B1 F4 116.3(13)
F2A B1 F1 83.6(13)
F3A B1 F1 101.5(12)
F4 B1 F1 111.3(5)
F2A B1 F3 121.2(15)
F3A B1 F3 14.7(12)
F4 B1 F3 112.1(8)
F1 B1 F3 115.4(6)
F2A B1 F1A 113.2(8)
F3A B1 F1A 95.5(14)
F4 B1 F1A 84.8(15)
F1 B1 F1A 34.1(17)
F3 B1 F1A 109.5(10)
F2A B1 F2 23.8(13)
F3A B1 F2 111.4(14)
F4 B1 F2 110.5(6)
F1 B1 F2 105.1(4)
F3 B1 F2 101.8(8)
F1A B1 F2 136.7(15)
F2A B1 F4A 108.2(10)
F3A B1 F4A 108.9(14)
F4 B1 F4A 16.8(11)
F1 B1 F4A 128.1(10)
F3 B1 F4A 101.2(10)
F1A B1 F4A 100.7(14)
F2 B1 F4A 101.7(9)

loop_
_geom_bond_atom_site_label_1
_geom_bond_atom_site_label_2
_geom_bond_distance
C1 N1 1.351(4)
C1 C2 1.378(4)
C1 H1 0.9500
C2 C3 1.364(5)
C2 H2 0.9500
C3 C4 1.372(5)
C3 H3 0.9500
C4 C5 1.381(4)
C4 H4 0.9500
C5 N1 1.333(4)
C5 H5 0.9500
C6 N2 1.350(3)
C6 C7 1.385(4)
C6 H6 0.9500
C7 C8 1.384(5)
C7 H7 0.9500
C8 C9 1.377(4)
C8 H8 0.9500
C9 C10 1.394(4)
C9 H9 0.9500
C10 N2 1.347(3)
C10 H10 0.9500
C11 N3 1.348(3)
C11 C12 1.380(3)
C11 H11 0.9500
C12 C13 1.386(4)
C12 H12 0.9500
C13 C14 1.385(4)
C13 H13 0.9500
C14 C15 1.379(3)
C14 H14 0.9500
C15 N3 1.356(3)
C15 H15 0.9500
C16 C21 1.536(3)
C16 C17 1.538(3)
C16 P1 1.870(2)
C16 H16 1.0000
C17 C18 1.532(3)
C17 H17A 0.9900
C17 H17B 0.9900
C18 C19 1.522(4)
C18 H18A 0.9900
C18 H18B 0.9900
C19 C20 1.526(4)
C19 H19A 0.9900
C19 H19B 0.9900
C20 C21 1.531(3)
C20 H20A 0.9900
C20 H20B 0.9900
C21 H21A 0.9900
C21 H21B 0.9900
C22 C27 1.536(3)
C22 C23 1.547(3)
C22 P1 1.854(2)
C22 H22 1.0000
C23 C24 1.530(3)
C23 H23A 0.9900
C23 H23B 0.9900
C24 C25 1.528(3)
C24 H24A 0.9900
C24 H24B 0.9900
C25 C26 1.528(3)
C25 H25A 0.9900
C25 H25B 0.9900
C26 C27 1.531(3)
C26 H26A 0.9900
C26 H26B 0.9900
C27 H27A 0.9900
C27 H27B 0.9900
C28 C33 1.537(3)
C28 C29 1.538(3)
C28 P1 1.861(2)
C28 H28 1.0000
C29 C30 1.534(3)
C29 H29A 0.9900
C29 H29B 0.9900
C30 C31 1.525(4)
C30 H30A 0.9900
C30 H30B 0.9900
C31 C32 1.524(4)
C31 H31A 0.9900
C31 H31B 0.9900
C32 C33 1.535(4)
C32 H32A 0.9900
C32 H32B 0.9900
C33 H33A 0.9900
C33 H33B 0.9900
Ir1 N1 2.144(2)
Ir1 N3 2.2101(19)
Ir1 N2 2.216(2)
Ir1 P1 2.2429(6)
Ir1 H1A 1.52(3)
Ir1 H1B 1.48(3)
B1 F2A 1.269(17)
B1 F3A 1.33(3)
B1 F4 1.340(11)
B1 F1 1.380(6)
B1 F3 1.404(16)
B1 F1A 1.423(15)
B1 F2 1.428(7)
B1 F4A 1.48(2)

loop_
_geom_torsion_atom_site_label_1
_geom_torsion_atom_site_label_2
_geom_torsion_atom_site_label_3
_geom_torsion_atom_site_label_4
_geom_torsion
N1 C1 C2 C3 -0.9(5)
C1 C2 C3 C4 1.6(5)
C2 C3 C4 C5 -0.9(5)
C3 C4 C5 N1 -0.5(5)
N2 C6 C7 C8 -1.0(5)
C6 C7 C8 C9 2.1(5)
C7 C8 C9 C10 -1.1(4)
C8 C9 C10 N2 -1.0(4)
N3 C11 C12 C13 -2.1(4)
C11 C12 C13 C14 1.0(4)
C12 C13 C14 C15 0.6(4)
C13 C14 C15 N3 -1.3(4)
C21 C16 C17 C18 -59.7(3)
P1 C16 C17 C18 166.41(18)
C16 C17 C18 C19 57.8(3)
C17 C18 C19 C20 -54.0(3)
C18 C19 C20 C21 53.1(3)
C19 C20 C21 C16 -56.0(3)
C17 C16 C21 C20 58.9(3)
P1 C16 C21 C20 -169.07(17)
C27 C22 C23 C24 56.2(3)
P1 C22 C23 C24 -176.35(16)
C22 C23 C24 C25 -55.9(3)
C23 C24 C25 C26 55.9(3)
C24 C25 C26 C27 -56.0(3)
C25 C26 C27 C22 57.1(3)
C23 C22 C27 C26 -57.1(2)
P1 C22 C27 C26 176.32(16)
C33 C28 C29 C30 -59.2(3)
P1 C28 C29 C30 167.04(17)
C28 C29 C30 C31 57.6(3)
C29 C30 C31 C32 -54.9(3)
C30 C31 C32 C33 54.7(3)
C31 C32 C33 C28 -56.6(3)
C29 C28 C33 C32 58.3(3)
P1 C28 C33 C32 -167.68(17)
C4 C5 N1 C1 1.2(4)
C4 C5 N1 Ir1 -170.2(2)
C2 C1 N1 C5 -0.4(4)
C2 C1 N1 Ir1 171.5(2)
N3 Ir1 N1 C5 61.2(2)
N2 Ir1 N1 C5 -36.9(2)
P1 Ir1 N1 C5 173.9(2)
N3 Ir1 N1 C1 -110.2(2)
N2 Ir1 N1 C1 151.8(2)
P1 Ir1 N1 C1 2.5(4)
C9 C10 N2 C6 2.0(4)
C9 C10 N2 Ir1 -164.1(2)
C7 C6 N2 C10 -1.0(4)
C7 C6 N2 Ir1 166.2(2)
N1 Ir1 N2 C10 94.1(2)
N3 Ir1 N2 C10 9.4(2)
P1 Ir1 N2 C10 -91.91(19)
N1 Ir1 N2 C6 -72.11(19)
N3 Ir1 N2 C6 -156.77(18)
P1 Ir1 N2 C6 101.90(18)
C12 C11 N3 C15 1.4(4)
C12 C11 N3 Ir1 174.24(19)
C14 C15 N3 C11 0.3(3)
C14 C15 N3 Ir1 -171.88(18)
N1 Ir1 N3 C11 43.09(18)
N2 Ir1 N3 C11 127.02(17)
P1 Ir1 N3 C11 -126.30(17)
N1 Ir1 N3 C15 -144.77(19)
N2 Ir1 N3 C15 -60.84(19)
P1 Ir1 N3 C15 45.83(19)
C27 C22 P1 C28 -58.62(18)
C23 C22 P1 C28 175.92(16)
C27 C22 P1 C16 -171.87(16)
C23 C22 P1 C16 62.67(18)
C27 C22 P1 Ir1 66.80(17)
C23 C22 P1 Ir1 -58.67(18)
C33 C28 P1 C22 -179.74(17)
C29 C28 P1 C22 -48.98(19)
C33 C28 P1 C16 -72.26(19)
C29 C28 P1 C16 58.5(2)
C33 C28 P1 Ir1 51.31(19)
C29 C28 P1 Ir1 -177.92(15)
C21 C16 P1 C22 37.7(2)
C17 C16 P1 C22 167.32(17)
C21 C16 P1 C28 -69.2(2)
C17 C16 P1 C28 60.5(2)
C21 C16 P1 Ir1 165.07(16)
C17 C16 P1 Ir1 -65.27(18)
N1 Ir1 P1 C22 151.4(3)
N3 Ir1 P1 C22 -97.16(10)
N2 Ir1 P1 C22 3.20(10)
N1 Ir1 P1 C28 -89.4(3)
N3 Ir1 P1 C28 22.08(9)
N2 Ir1 P1 C28 122.44(10)
N1 Ir1 P1 C16 34.1(3)
N3 Ir1 P1 C16 145.50(9)
N2 Ir1 P1 C16 -114.14(10)
